data_7001461
loop_
_publ_author_name
'K\"uhnel, Moritz F.'
'Lentz, Dieter'

_publ_section_title
;
 Hydrometalation of fluoroallenes
;
_journal_issue 24
_journal_name_full 'Dalton Transactions'
_journal_page_first 4747
_journal_page_last 4755
_journal_paper_doi 10.1039/b903300a
_journal_year 2009
_chemical_formula_moiety 'C8 H F4 Mn O5'
_chemical_formula_sum 'C8 H F4 Mn O5'
_chemical_formula_weight 308.03
_chemical_melting_point 288
_chemical_name_common (Pentacarbonyl)(1-difluoromethyl-2,2-difluorovinyl)manganese
_chemical_name_systematic
;
(Pentacarbonyl)(1-difluoromethyl-2,2-difluorovinyl)manganese
;
_space_group_IT_number 14
_symmetry_cell_setting monoclinic
_symmetry_space_group_name_Hall '-P 2yn'
_symmetry_space_group_name_H-M 'P 1 21/n 1'
_atom_sites_solution_hydrogens geom
_atom_sites_solution_primary direct
_atom_sites_solution_secondary difmap
_audit_creation_method SHELXL-97
_cell_angle_alpha 90.00
_cell_angle_beta 115.410(5)
_cell_angle_gamma 90.00
_cell_formula_units_Z 4
_cell_length_a 11.495(4)
_cell_length_b 7.687(4)
_cell_length_c 13.148(4)
_cell_measurement_reflns_used 880
_cell_measurement_temperature 173(2)
_cell_measurement_theta_max 30.31
_cell_measurement_theta_min 3.12
_cell_volume 1049.4(7)
_computing_cell_refinement 'SAINT (Bruker-AXS)'
_computing_data_collection 'SMART (Bruker-AXS)'
_computing_data_reduction 'SAINT (Bruker-AXS)'
_computing_structure_refinement 'SHELXL-97 (Sheldrick, 1997)'
_computing_structure_solution 'SIR97 (Altomare et al, 1999)'
_diffrn_ambient_temperature 173(2)
_diffrn_measured_fraction_theta_full 0.994
_diffrn_measured_fraction_theta_max 0.994
_diffrn_measurement_device_type 'SMART-CCD Bruker-AXS'
_diffrn_measurement_method 'omega scan'
_diffrn_radiation_monochromator graphite
_diffrn_radiation_source 'sealed tube'
_diffrn_radiation_type MoK\a
_diffrn_radiation_wavelength 0.71069
_diffrn_reflns_av_R_equivalents 0.0303
_diffrn_reflns_av_sigmaI/netI 0.0295
_diffrn_reflns_limit_h_max 16
_diffrn_reflns_limit_h_min -16
_diffrn_reflns_limit_k_max 10
_diffrn_reflns_limit_k_min -8
_diffrn_reflns_limit_l_max 18
_diffrn_reflns_limit_l_min -12
_diffrn_reflns_number 12396
_diffrn_reflns_theta_full 30.50
_diffrn_reflns_theta_max 30.50
_diffrn_reflns_theta_min 1.98
_exptl_absorpt_coefficient_mu 1.327
_exptl_absorpt_correction_type multi-scan
_exptl_absorpt_process_details 'SADABS (Bruker-AXS)'
_exptl_crystal_colour colourless
_exptl_crystal_density_diffrn 1.950
_exptl_crystal_density_method 'not measured'
_exptl_crystal_description plate
_exptl_crystal_F_000 600
_exptl_crystal_size_max 0.48
_exptl_crystal_size_mid 0.11
_exptl_crystal_size_min 0.03
_refine_diff_density_max 0.863
_refine_diff_density_min -0.366
_refine_diff_density_rms 0.102
_refine_ls_extinction_method none
_refine_ls_goodness_of_fit_ref 1.057
_refine_ls_hydrogen_treatment constr
_refine_ls_matrix_type full
_refine_ls_number_parameters 167
_refine_ls_number_reflns 3179
_refine_ls_number_restraints 0
_refine_ls_restrained_S_all 1.057
_refine_ls_R_factor_all 0.0572
_refine_ls_R_factor_gt 0.0373
_refine_ls_shift/su_max 0.001
_refine_ls_shift/su_mean 0.000
_refine_ls_structure_factor_coef Fsqd
_refine_ls_weighting_details 'calc w=1/[\s^2^(Fo^2^)+(0.0538P)^2^+0.3731P] where P=(Fo^2^+2Fc^2^)/3'
_refine_ls_weighting_scheme calc
_refine_ls_wR_factor_gt 0.0885
_refine_ls_wR_factor_ref 0.1009
_reflns_number_gt 2443
_reflns_number_total 3179
_reflns_threshold_expression >2sigma(I)
_cod_data_source_file b903300a.txt
_cod_data_source_block mo112m
_cod_original_sg_symbol_H-M P21/n
_cod_database_code 7001461

loop_
_symmetry_equiv_pos_as_xyz
'x, y, z'
'-x+1/2, y+1/2, -z+1/2'
'-x, -y, -z'
'x-1/2, -y-1/2, z-1/2'

loop_
_atom_site_label
_atom_site_type_symbol
_atom_site_fract_x
_atom_site_fract_y
_atom_site_fract_z
_atom_site_U_iso_or_equiv
_atom_site_adp_type
_atom_site_occupancy
_atom_site_symmetry_multiplicity
_atom_site_calc_flag
_atom_site_refinement_flags
_atom_site_disorder_assembly
_atom_site_disorder_group
Mn1 Mn 0.75374(3) 0.23296(4) 0.46291(2) 0.02271(10) Uani 1 1 d . . .
F3 F 0.43885(13) 0.4275(2) 0.32523(15) 0.0570(5) Uani 1 1 d . . .
F1 F 0.63213(14) 0.75614(16) 0.49799(13) 0.0400(3) Uani 1 1 d . . .
F2 F 0.78746(14) 0.59835(18) 0.61238(11) 0.0410(3) Uani 1 1 d . . .
F4 F 0.55851(15) 0.4569(2) 0.23567(11) 0.0503(4) Uani 1 1 d . . .
C3O C 0.91174(19) 0.3396(3) 0.54974(17) 0.0266(4) Uani 1 1 d . . .
O1 O 0.50311(16) 0.0487(2) 0.32896(16) 0.0465(4) Uani 1 1 d . . .
O5 O 0.88530(15) -0.1114(2) 0.50478(15) 0.0397(4) Uani 1 1 d . . .
C4O C 0.71667(18) 0.2215(3) 0.58925(19) 0.0283(4) Uani 1 1 d . . .
O4 O 0.69107(17) 0.2185(2) 0.66259(16) 0.0442(4) Uani 1 1 d . . .
C1O C 0.5958(2) 0.1227(3) 0.37760(18) 0.0307(4) Uani 1 1 d . . .
C2O C 0.7818(2) 0.2739(3) 0.33462(19) 0.0301(4) Uani 1 1 d . . .
O3 O 1.00950(14) 0.3987(2) 0.60212(14) 0.0374(4) Uani 1 1 d . . .
O2 O 0.80192(17) 0.2990(3) 0.25906(15) 0.0452(4) Uani 1 1 d . . .
C5O C 0.83479(18) 0.0203(3) 0.48920(18) 0.0286(4) Uani 1 1 d . . .
C3 C 0.5444(2) 0.5166(3) 0.32835(19) 0.0331(5) Uani 1 1 d . . .
C2 C 0.65994(18) 0.4757(3) 0.43449(17) 0.0256(4) Uani 1 1 d . . .
C1 C 0.6912(2) 0.6012(3) 0.50915(18) 0.0295(4) Uani 1 1 d . . .
H1 H 0.521(2) 0.638(3) 0.315(2) 0.033(6) Uiso 1 1 d . . .

loop_
_atom_site_aniso_label
_atom_site_aniso_U_11
_atom_site_aniso_U_22
_atom_site_aniso_U_33
_atom_site_aniso_U_23
_atom_site_aniso_U_13
_atom_site_aniso_U_12
Mn1 0.01837(14) 0.02603(16) 0.01989(16) 0.00055(11) 0.00456(11) -0.00232(10)
F3 0.0224(6) 0.0601(10) 0.0701(11) 0.0094(8) 0.0024(6) -0.0063(6)
F1 0.0443(8) 0.0291(6) 0.0442(8) -0.0006(5) 0.0167(6) 0.0065(5)
F2 0.0435(7) 0.0420(7) 0.0254(7) -0.0066(5) 0.0032(6) 0.0032(6)
F4 0.0545(9) 0.0577(9) 0.0228(7) 0.0008(6) 0.0014(6) 0.0153(7)
C3O 0.0269(9) 0.0293(9) 0.0223(10) 0.0012(7) 0.0094(7) -0.0016(7)
O1 0.0319(8) 0.0489(10) 0.0421(10) 0.0016(8) 0.0000(7) -0.0155(7)
O5 0.0303(8) 0.0330(8) 0.0497(11) -0.0010(7) 0.0114(7) 0.0025(6)
C4O 0.0205(8) 0.0326(10) 0.0289(11) 0.0083(8) 0.0079(8) 0.0024(7)
O4 0.0415(9) 0.0610(11) 0.0352(10) 0.0144(8) 0.0215(8) 0.0079(8)
C1O 0.0286(9) 0.0310(10) 0.0259(10) 0.0035(8) 0.0056(8) -0.0029(8)
C2O 0.0272(9) 0.0340(10) 0.0260(11) -0.0040(8) 0.0085(8) -0.0047(8)
O3 0.0262(7) 0.0459(9) 0.0339(9) -0.0052(7) 0.0069(6) -0.0099(6)
O2 0.0456(10) 0.0615(11) 0.0314(9) -0.0028(8) 0.0193(8) -0.0054(8)
C5O 0.0227(9) 0.0303(10) 0.0288(10) -0.0033(8) 0.0072(7) -0.0054(7)
C3 0.0259(9) 0.0355(11) 0.0302(11) 0.0022(9) 0.0048(8) 0.0006(8)
C2 0.0230(8) 0.0279(9) 0.0240(10) 0.0033(7) 0.0081(7) -0.0013(7)
C1 0.0296(9) 0.0291(10) 0.0264(10) 0.0023(8) 0.0089(8) 0.0012(7)

loop_
_atom_type_symbol
_atom_type_description
_atom_type_scat_dispersion_real
_atom_type_scat_dispersion_imag
_atom_type_scat_source
C C 0.0033 0.0016 'International Tables Vol C Tables 4.2.6.8 and 6.1.1.4'
H H 0.0000 0.0000 'International Tables Vol C Tables 4.2.6.8 and 6.1.1.4'
O O 0.0106 0.0060 'International Tables Vol C Tables 4.2.6.8 and 6.1.1.4'
F F 0.0171 0.0103 'International Tables Vol C Tables 4.2.6.8 and 6.1.1.4'
Mn Mn 0.3368 0.7283 'International Tables Vol C Tables 4.2.6.8 and 6.1.1.4'

loop_
_geom_angle_atom_site_label_1
_geom_angle_atom_site_label_2
_geom_angle_atom_site_label_3
_geom_angle
_geom_angle_site_symmetry_1
_geom_angle_site_symmetry_3
_geom_angle_publ_flag
C5O Mn1 C3O 89.65(9) . . ?
C5O Mn1 C2O 92.84(10) . . ?
C3O Mn1 C2O 88.79(9) . . ?
C5O Mn1 C1O 89.60(9) . . ?
C3O Mn1 C1O 178.98(9) . . ?
C2O Mn1 C1O 91.93(9) . . ?
C5O Mn1 C4O 94.63(9) . . ?
C3O Mn1 C4O 90.58(9) . . ?
C2O Mn1 C4O 172.50(9) . . ?
C1O Mn1 C4O 88.80(10) . . ?
C5O Mn1 C2 179.19(9) . . ?
C3O Mn1 C2 90.53(9) . . ?
C2O Mn1 C2 87.95(9) . . ?
C1O Mn1 C2 90.21(9) . . ?
C4O Mn1 C2 84.58(8) . . ?
O3 C3O Mn1 177.52(19) . . ?
O4 C4O Mn1 177.59(18) . . ?
O1 C1O Mn1 176.57(19) . . ?
O2 C2O Mn1 178.23(19) . . ?
O5 C5O Mn1 179.4(2) . . ?
F4 C3 F3 104.18(18) . . ?
F4 C3 C2 111.31(18) . . ?
F3 C3 C2 110.03(18) . . ?
C1 C2 C3 113.16(18) . . ?
C1 C2 Mn1 124.33(15) . . ?
C3 C2 Mn1 122.39(15) . . ?
C2 C1 F2 126.18(18) . . ?
C2 C1 F1 127.26(19) . . ?
F2 C1 F1 106.55(17) . . ?

loop_
_geom_bond_atom_site_label_1
_geom_bond_atom_site_label_2
_geom_bond_distance
_geom_bond_site_symmetry_2
_geom_bond_publ_flag
Mn1 C5O 1.840(2) . ?
Mn1 C3O 1.869(2) . ?
Mn1 C2O 1.875(2) . ?
Mn1 C1O 1.878(2) . ?
Mn1 C4O 1.886(2) . ?
Mn1 C2 2.106(2) . ?
F3 C3 1.379(3) . ?
F1 C1 1.347(2) . ?
F2 C1 1.334(2) . ?
F4 C3 1.375(3) . ?
C3O O3 1.131(2) . ?
O1 C1O 1.132(2) . ?
O5 C5O 1.141(3) . ?
C4O O4 1.123(3) . ?
C2O O2 1.130(3) . ?
C3 C2 1.490(3) . ?
C2 C1 1.312(3) . ?
